data_4342092
loop_
_publ_author_name
'Duan, Jingui'
'Higuchi, Masakazu'
'Kitagawa, Susumu'

_publ_section_title
;
 Predesign and systematic synthesis of 11 highly porous coordination
 polymers with unprecedented topology.
;
_journal_issue 4
_journal_name_full 'Inorganic chemistry'
_journal_page_first 1645
_journal_page_last 1649
_journal_paper_doi 10.1021/ic502643m
_journal_volume 54
_journal_year 2015
_chemical_formula_sum 'C51 H34 N O15 Zn4'
_chemical_formula_weight 1162.27
_chemical_name_systematic
; 
 ? 
;
_space_group_IT_number 14
_symmetry_space_group_name_Hall '-P 2yn'
_symmetry_space_group_name_H-M 'P 1 21/n 1'
_atom_sites_solution_hydrogens geom
_atom_sites_solution_primary direct
_atom_sites_solution_secondary difmap
_audit_creation_method SHELXL-97
_cell_angle_alpha 90.00
_cell_angle_beta 90.86(3)
_cell_angle_gamma 90.00
_cell_formula_units_Z 4
_cell_length_a 10.292(2)
_cell_length_b 36.424(7)
_cell_length_c 34.381(7)
_cell_measurement_temperature 173(2)
_cell_volume 12887(4)
_computing_structure_refinement 'SHELXL-97 (Sheldrick, 1997)'
_computing_structure_solution 'SHELXS-97 (Sheldrick, 1990)'
_diffrn_ambient_temperature 173(2)
_diffrn_measured_fraction_theta_full 0.989
_diffrn_measured_fraction_theta_max 0.989
_diffrn_radiation_monochromator graphite
_diffrn_radiation_source 'fine-focus sealed tube'
_diffrn_radiation_type MoK\a
_diffrn_radiation_wavelength 0.71073
_diffrn_reflns_av_R_equivalents 0.1434
_diffrn_reflns_av_sigmaI/netI 0.1719
_diffrn_reflns_limit_h_max 11
_diffrn_reflns_limit_h_min -12
_diffrn_reflns_limit_k_max 44
_diffrn_reflns_limit_k_min -42
_diffrn_reflns_limit_l_max 41
_diffrn_reflns_limit_l_min -41
_diffrn_reflns_number 77335
_diffrn_reflns_theta_full 25.50
_diffrn_reflns_theta_max 25.50
_diffrn_reflns_theta_min 1.63
_exptl_absorpt_coefficient_mu 0.762
_exptl_absorpt_correction_T_max 0.9702
_exptl_absorpt_correction_T_min 0.8943
_exptl_absorpt_correction_type multi-scan
_exptl_crystal_density_diffrn 0.599
_exptl_crystal_density_method 'not measured'
_exptl_crystal_F_000 2348
_exptl_crystal_size_max 0.15
_exptl_crystal_size_mid 0.04
_exptl_crystal_size_min 0.04
_platon_squeeze_details
;
;
_refine_diff_density_max 0.943
_refine_diff_density_min -0.660
_refine_diff_density_rms 0.115
_refine_ls_extinction_method none
_refine_ls_goodness_of_fit_ref 0.946
_refine_ls_hydrogen_treatment constor
_refine_ls_matrix_type full
_refine_ls_number_parameters 707
_refine_ls_number_reflns 23744
_refine_ls_number_restraints 1257
_refine_ls_restrained_S_all 0.953
_refine_ls_R_factor_all 0.1248
_refine_ls_R_factor_gt 0.0849
_refine_ls_shift/su_max 0.003
_refine_ls_shift/su_mean 0.000
_refine_ls_structure_factor_coef Fsqd
_refine_ls_weighting_details 'calc w=1/[\s^2^(Fo^2^)+(0.1014P)^2^+0.0000P] where P=(Fo^2^+2Fc^2^)/3'
_refine_ls_weighting_scheme calc
_refine_ls_wR_factor_gt 0.2226
_refine_ls_wR_factor_ref 0.2390
_reflns_number_gt 12431
_reflns_number_total 23744
_reflns_threshold_expression >2sigma(I)
_cod_data_source_file ic502643m_si_012.cif
_cod_data_source_block IIId
_cod_depositor_comments 'Adding full bibliography for 4342086--4342096.cif.'
_cod_original_cell_volume 12888(5)
_cod_original_sg_symbol_Hall -P2yn
_cod_original_sg_symbol_H-M P21/n
_cod_database_code 4342092

loop_
_symmetry_equiv_pos_as_xyz
'x, y, z'
'-x+1/2, y+1/2, -z+1/2'
'-x, -y, -z'
'x-1/2, -y-1/2, z-1/2'

loop_
_atom_site_label
_atom_site_type_symbol
_atom_site_fract_x
_atom_site_fract_y
_atom_site_fract_z
_atom_site_U_iso_or_equiv
_atom_site_adp_type
_atom_site_occupancy
_atom_site_symmetry_multiplicity
_atom_site_calc_flag
_atom_site_refinement_flags
_atom_site_disorder_assembly
_atom_site_disorder_group
C1 C 0.2843(5) 0.59311(17) 0.26541(18) 0.0340(10) Uani 1 1 d U . .
C2 C 0.1601(5) 0.57126(17) 0.26200(18) 0.0362(11) Uani 1 1 d U . .
C3 C 0.0400(5) 0.59004(17) 0.26410(17) 0.0344(11) Uani 1 1 d U . .
H3 H 0.0388 0.6161 0.2657 0.041 Uiso 1 1 calc R . .
C4 C -0.0748(5) 0.57082(17) 0.26387(18) 0.0333(10) Uani 1 1 d U . .
C5 C -0.0710(6) 0.53286(17) 0.25866(19) 0.0400(12) Uani 1 1 d U . .
H5 H -0.1502 0.5194 0.2582 0.048 Uiso 1 1 calc R . .
C6 C 0.0447(6) 0.51422(19) 0.2542(2) 0.0475(11) Uani 1 1 d U A .
C7 C 0.1585(6) 0.53335(18) 0.25783(19) 0.0413(12) Uani 1 1 d U . .
H7 H 0.2385 0.5204 0.2575 0.050 Uiso 1 1 calc R . .
C8 C -0.1976(5) 0.59069(16) 0.27087(18) 0.0334(10) Uani 1 1 d U . .
C9 C 0.0435(7) 0.4747(2) 0.2496(2) 0.0564(12) Uani 1 1 d U . .
C10A C -0.0534(10) 0.4555(3) 0.2269(3) 0.0572(17) Uani 0.666(4) 1 d PU A 1
H10A H -0.1201 0.4695 0.2139 0.069 Uiso 0.666(4) 1 d PR A 1
C11A C -0.0543(11) 0.4195(3) 0.2232(4) 0.0600(18) Uani 0.666(4) 1 d PU A 1
H11A H -0.1235 0.4084 0.2083 0.072 Uiso 0.666(4) 1 d PR A 1
C10B C -0.041(2) 0.4503(7) 0.2655(7) 0.062(2) Uani 0.334(4) 1 d PU A 2
H10B H -0.0924 0.4584 0.2870 0.074 Uiso 0.334(4) 1 d PR A 2
C11B C -0.061(2) 0.4128(7) 0.2569(7) 0.062(2) Uani 0.334(4) 1 d PU A 2
H11B H -0.1429 0.4007 0.2596 0.075 Uiso 0.334(4) 1 d PR A 2
C12 C 0.0385(8) 0.3968(2) 0.2394(3) 0.0660(13) Uani 1 1 d U . .
C13A C 0.1424(12) 0.4121(4) 0.2539(4) 0.0702(18) Uani 0.666(4) 1 d PU A 1
H13A H 0.2149 0.3981 0.2629 0.084 Uiso 0.666(4) 1 calc PR A 1
C14A C 0.1400(12) 0.4520(4) 0.2554(4) 0.0695(18) Uani 0.666(4) 1 d PU A 1
H14A H 0.2210 0.4633 0.2615 0.083 Uiso 0.666(4) 1 calc PR A 1
C13B C 0.139(2) 0.4180(7) 0.2247(8) 0.063(2) Uani 0.334(4) 1 d PU A 2
H13B H 0.2105 0.4058 0.2130 0.075 Uiso 0.334(4) 1 calc PR A 2
C14B C 0.140(2) 0.4585(7) 0.2265(7) 0.061(2) Uani 0.334(4) 1 d PU A 2
H14B H 0.2024 0.4728 0.2130 0.073 Uiso 0.334(4) 1 calc PR A 2
C15 C 0.0355(8) 0.3549(2) 0.2351(3) 0.0736(14) Uani 1 1 d U A .
C16 C -0.0829(8) 0.3371(2) 0.2281(3) 0.0760(16) Uani 1 1 d U . .
H16 H -0.1618 0.3506 0.2283 0.091 Uiso 1 1 calc R A .
C17 C -0.0845(8) 0.3003(2) 0.2212(3) 0.0716(16) Uani 1 1 d U A .
H17 H -0.1648 0.2888 0.2147 0.086 Uiso 1 1 calc R . .
C18 C 0.0288(7) 0.2788(2) 0.2232(2) 0.0657(14) Uani 1 1 d U . .
C19 C 0.1447(8) 0.2967(2) 0.2308(3) 0.0707(16) Uani 1 1 d U A .
H19 H 0.2228 0.2829 0.2328 0.085 Uiso 1 1 calc R . .
C20 C 0.1492(8) 0.3344(2) 0.2356(3) 0.0727(16) Uani 1 1 d U . .
H20 H 0.2305 0.3463 0.2394 0.087 Uiso 1 1 calc R A .
C21 C 0.0189(8) 0.2375(2) 0.2185(2) 0.0612(14) Uani 1 1 d U A .
C22 C 0.5404(7) 0.5850(2) 0.3842(2) 0.0539(12) Uani 1 1 d U . .
C23 C 0.5295(8) 0.5596(3) 0.4191(3) 0.0698(14) Uani 1 1 d U . .
C24 C 0.5181(8) 0.5227(3) 0.4147(3) 0.0840(17) Uani 1 1 d U . .
H24 H 0.5156 0.5125 0.3893 0.101 Uiso 1 1 calc R . .
C25 C 0.5098(9) 0.4990(3) 0.4477(3) 0.0895(18) Uani 1 1 d U . .
H25 H 0.5059 0.4731 0.4442 0.107 Uiso 1 1 calc R . .
C26 C 0.5077(9) 0.5129(3) 0.4825(3) 0.0885(18) Uani 1 1 d U . .
C27 C 0.5124(9) 0.5500(3) 0.4891(3) 0.0938(18) Uani 1 1 d U . .
H27 H 0.5092 0.5596 0.5148 0.113 Uiso 1 1 calc R . .
C28 C 0.5222(9) 0.5736(3) 0.4562(3) 0.0896(18) Uani 1 1 d U . .
H28 H 0.5238 0.5994 0.4599 0.108 Uiso 1 1 calc R . .
C29 C 0.8100(5) 0.69102(16) 0.35594(18) 0.0334(10) Uani 1 1 d U . .
C30 C 0.9380(5) 0.69926(17) 0.37709(19) 0.0378(11) Uani 1 1 d U . .
C31 C 1.0507(5) 0.69164(16) 0.35908(18) 0.0342(11) Uani 1 1 d U . .
H31 H 1.0500 0.6833 0.3329 0.041 Uiso 1 1 calc R . .
C32 C 1.1697(5) 0.69615(17) 0.37963(19) 0.0382(11) Uani 1 1 d U . .
C33 C 1.1689(6) 0.71185(18) 0.41639(19) 0.0416(12) Uani 1 1 d U . .
H33 H 1.2489 0.7163 0.4297 0.050 Uiso 1 1 calc R . .
C34 C 1.0560(6) 0.72097(19) 0.4336(2) 0.0464(12) Uani 1 1 d U A .
C35 C 0.9394(6) 0.71398(17) 0.41444(18) 0.0380(12) Uani 1 1 d U . .
H35 H 0.8598 0.7193 0.4269 0.046 Uiso 1 1 calc R . .
C36 C 1.2908(6) 0.68396(18) 0.35976(19) 0.0386(11) Uani 1 1 d U . .
C37 C 1.0593(7) 0.7369(2) 0.4737(2) 0.0536(12) Uani 1 1 d U . .
C38A C 1.1518(10) 0.7269(3) 0.5009(3) 0.0509(17) Uani 0.666(4) 1 d PU A 1
H38A H 1.2206 0.7112 0.4923 0.061 Uiso 0.666(4) 1 d PR A 1
C39A C 1.1558(10) 0.7384(3) 0.5379(3) 0.0516(17) Uani 0.666(4) 1 d PU A 1
H39A H 1.2175 0.7280 0.5560 0.062 Uiso 0.666(4) 1 d PR A 1
C38B C 1.168(2) 0.7566(6) 0.4865(7) 0.056(2) Uani 0.334(4) 1 d PU A 2
H38B H 1.2414 0.7601 0.4700 0.067 Uiso 0.334(4) 1 d PR A 2
C39B C 1.167(2) 0.7710(7) 0.5240(7) 0.058(2) Uani 0.334(4) 1 d PU A 2
H39B H 1.2375 0.7871 0.5311 0.070 Uiso 0.334(4) 1 d PR A 2
C40 C 1.0649(7) 0.7650(2) 0.5500(2) 0.0627(13) Uani 1 1 d U . .
C41A C 0.9656(12) 0.7735(4) 0.5245(4) 0.0702(18) Uani 0.666(4) 1 d PU A 1
H41A H 0.8895 0.7857 0.5338 0.084 Uiso 0.666(4) 1 d PR A 1
C42A C 0.9628(12) 0.7561(4) 0.4877(4) 0.0671(18) Uani 0.666(4) 1 d PU A 1
H42A H 0.8791 0.7535 0.4753 0.080 Uiso 0.666(4) 1 d PR A 1
C41B C 0.957(2) 0.7455(7) 0.5349(7) 0.060(2) Uani 0.334(4) 1 d PU A 2
H41B H 0.8810 0.7435 0.5506 0.072 Uiso 0.334(4) 1 d PR A 2
C42B C 0.957(2) 0.7316(7) 0.5008(7) 0.057(2) Uani 0.334(4) 1 d PU A 2
H42B H 0.8952 0.7127 0.4942 0.068 Uiso 0.334(4) 1 d PR A 2
C43 C 1.0673(7) 0.7808(2) 0.5896(2) 0.0662(14) Uani 1 1 d U A .
C44 C 1.1874(7) 0.7816(2) 0.6096(2) 0.0673(15) Uani 1 1 d U . .
H44 H 1.2648 0.7739 0.5973 0.081 Uiso 1 1 calc R A .
C45 C 1.1895(8) 0.7942(2) 0.6484(3) 0.0693(15) Uani 1 1 d U A .
H45 H 1.2686 0.7933 0.6630 0.083 Uiso 1 1 calc R . .
C46 C 1.0801(7) 0.8076(2) 0.6654(2) 0.0616(14) Uani 1 1 d U . .
C47 C 0.9604(8) 0.8073(2) 0.6447(3) 0.0707(15) Uani 1 1 d U A .
H47 H 0.8825 0.8150 0.6567 0.085 Uiso 1 1 calc R . .
C48 C 0.9594(8) 0.7956(2) 0.6067(3) 0.0690(15) Uani 1 1 d U . .
H48 H 0.8814 0.7979 0.5917 0.083 Uiso 1 1 calc R A .
C49 C 1.0826(7) 0.8200(2) 0.7070(2) 0.0531(13) Uani 1 1 d U A .
O1 O 0.5457(3) 0.64563(10) 0.30575(11) 0.0256(6) Uani 1 1 d U . .
O2 O 0.3843(4) 0.57545(11) 0.27445(12) 0.0372(9) Uani 1 1 d U . .
O3 O 0.2759(3) 0.62711(11) 0.25998(11) 0.0323(8) Uani 1 1 d U . .
O4 O -0.1953(4) 0.62598(11) 0.26884(13) 0.0408(10) Uani 1 1 d U . .
O5 O -0.3006(4) 0.57257(11) 0.27609(12) 0.0381(9) Uani 1 1 d U . .
O6 O -0.0866(5) 0.22514(15) 0.20790(16) 0.0655(13) Uani 1 1 d U . .
O7 O 0.1216(5) 0.22017(15) 0.22685(17) 0.0700(14) Uani 1 1 d U . .
O8 O 0.5387(4) 0.57032(13) 0.35221(14) 0.0520(10) Uani 1 1 d U . .
O9 O 0.5468(4) 0.61756(14) 0.39230(14) 0.0561(10) Uani 1 1 d U . .
O10 O 0.7097(4) 0.68748(11) 0.37500(12) 0.0352(8) Uani 1 1 d U . .
O11 O 0.8196(4) 0.68770(11) 0.31929(12) 0.0361(8) Uani 1 1 d U . .
O12 O 1.2808(4) 0.66830(13) 0.32807(14) 0.0473(11) Uani 1 1 d U . .
O13 O 1.3986(4) 0.68889(11) 0.37830(12) 0.0380(9) Uani 1 1 d U . .
O14 O 1.1856(5) 0.81462(14) 0.72613(15) 0.0593(12) Uani 1 1 d U . .
O15 O 0.9851(5) 0.83394(14) 0.72083(15) 0.0579(12) Uani 1 1 d U . .
Zn1 Zn 0.39647(6) 0.666801(17) 0.277212(19) 0.02523(17) Uani 1 1 d U . .
Zn2 Zn 0.54609(6) 0.593692(18) 0.30014(2) 0.02829(18) Uani 1 1 d U . .
Zn3 Zn 0.68961(6) 0.671394(17) 0.280309(19) 0.02411(16) Uani 1 1 d U . .
Zn4 Zn 0.54835(6) 0.662903(19) 0.35828(2) 0.02934(18) Uani 1 1 d U . .
C51 C 0.1765(16) 0.5739(4) 0.3782(4) 0.341(8) Uani 1 1 d U . .
H51A H 0.1675 0.5992 0.3854 0.511 Uiso 1 1 d R . .
H51B H 0.2297 0.5614 0.3972 0.511 Uiso 1 1 d R . .
H51C H 0.2166 0.5723 0.3532 0.511 Uiso 1 1 d R . .
C50 C -0.0656(16) 0.5879(4) 0.3720(4) 0.340(8) Uani 1 1 d RU . .
H50A H -0.1443 0.5780 0.3609 0.510 Uiso 1 1 d R . .
H50B H -0.0743 0.5900 0.3997 0.510 Uiso 1 1 d R . .
H50C H -0.0496 0.6117 0.3612 0.510 Uiso 1 1 d R . .
N1 N 0.0456(16) 0.5629(4) 0.3631(4) 0.345(8) Uani 1 1 d RU . .
H1A H 0.0272 0.5405 0.3728 0.413 Uiso 1 1 d R . .
H1B H 0.0501 0.5606 0.3371 0.413 Uiso 1 1 d R . .

loop_
_atom_site_aniso_label
_atom_site_aniso_U_11
_atom_site_aniso_U_22
_atom_site_aniso_U_33
_atom_site_aniso_U_23
_atom_site_aniso_U_13
_atom_site_aniso_U_12
C1 0.0338(14) 0.0338(14) 0.034(2) -0.0005(16) 0.0001(16) -0.0016(12)
C2 0.0327(14) 0.0366(15) 0.039(2) -0.0009(17) 0.0014(16) -0.0004(12)
C3 0.0333(14) 0.0335(18) 0.037(2) -0.0018(16) 0.0036(16) -0.0006(12)
C4 0.0314(14) 0.0347(15) 0.034(2) -0.0002(16) 0.0012(16) -0.0010(12)
C5 0.0396(17) 0.0381(15) 0.042(2) -0.0018(17) 0.0012(17) -0.0037(14)
C6 0.0425(16) 0.0491(15) 0.051(2) -0.0002(17) 0.0015(17) -0.0006(12)
C7 0.0403(17) 0.0386(15) 0.045(2) -0.0014(17) 0.0026(17) 0.0017(14)
C8 0.0334(15) 0.0323(15) 0.035(2) -0.0009(16) 0.0034(16) 0.0006(13)
C9 0.0569(19) 0.0531(15) 0.059(2) -0.0027(16) 0.0006(15) -0.0027(12)
C10A 0.058(2) 0.0559(19) 0.057(3) -0.0014(18) -0.0018(18) -0.0012(17)
C11A 0.061(2) 0.0572(19) 0.061(3) -0.0018(18) -0.0005(18) -0.0034(17)
C10B 0.062(3) 0.060(2) 0.063(3) 0.0016(18) 0.0032(19) -0.0030(18)
C11B 0.063(3) 0.061(2) 0.063(3) 0.0004(19) 0.0016(19) -0.0032(17)
C12 0.0649(18) 0.0646(15) 0.068(2) 0.0011(16) 0.0009(16) 0.0015(12)
C13A 0.070(2) 0.068(2) 0.073(3) -0.0011(19) -0.0027(18) 0.0021(17)
C14A 0.067(2) 0.0670(19) 0.075(3) -0.0001(19) -0.0022(19) 0.0043(16)
C13B 0.063(3) 0.062(2) 0.063(3) -0.0015(19) 0.0014(19) 0.0030(17)
C14B 0.061(3) 0.061(2) 0.060(3) -0.0020(19) 0.0019(19) 0.0018(18)
C15 0.0743(19) 0.0678(16) 0.079(2) -0.0017(18) -0.0001(18) 0.0014(13)
C16 0.074(2) 0.0713(19) 0.082(3) -0.0012(19) 0.0000(19) 0.0004(16)
C17 0.069(2) 0.0694(18) 0.076(3) -0.0008(19) 0.0003(19) 0.0004(15)
C18 0.0665(19) 0.0635(16) 0.067(2) -0.0014(18) 0.0005(18) -0.0007(13)
C19 0.069(2) 0.0684(18) 0.075(3) -0.0002(19) -0.0006(18) -0.0012(16)
C20 0.071(2) 0.0692(18) 0.078(3) -0.0031(19) 0.0005(19) -0.0007(15)
C21 0.0613(18) 0.0619(17) 0.060(2) 0.0012(18) 0.0036(17) -0.0029(14)
C22 0.053(2) 0.0541(16) 0.0549(16) 0.0010(13) -0.0010(18) 0.0004(18)
C23 0.071(2) 0.0707(18) 0.0677(17) 0.0104(14) 0.0023(18) -0.0019(18)
C24 0.092(3) 0.0770(19) 0.083(2) 0.0026(16) 0.0025(19) -0.0005(19)
C25 0.096(3) 0.085(2) 0.087(2) 0.0056(15) 0.0052(19) -0.0014(19)
C26 0.090(3) 0.090(2) 0.085(2) 0.0042(17) 0.0015(19) -0.0017(19)
C27 0.101(3) 0.093(2) 0.087(2) 0.0025(16) 0.0039(19) 0.0002(19)
C28 0.099(3) 0.089(2) 0.0812(19) -0.0014(15) 0.0043(19) 0.0002(19)
C29 0.0332(14) 0.033(2) 0.0339(15) -0.0045(16) 0.0015(12) -0.0003(16)
C30 0.0350(14) 0.041(2) 0.0371(17) -0.0034(16) 0.0010(13) 0.0002(16)
C31 0.0352(14) 0.035(2) 0.0327(18) -0.0053(16) 0.0014(13) 0.0002(16)
C32 0.0348(14) 0.041(2) 0.0389(17) -0.0015(16) 0.0010(13) -0.0011(16)
C33 0.0387(17) 0.045(2) 0.0407(17) -0.0036(16) -0.0025(14) -0.0031(16)
C34 0.0422(16) 0.050(2) 0.0470(16) -0.0017(16) -0.0015(13) -0.0001(16)
C35 0.0365(16) 0.042(2) 0.0361(17) -0.0027(16) 0.0041(14) 0.0010(16)
C36 0.0360(15) 0.040(2) 0.0397(18) -0.0014(15) 0.0013(13) 0.0013(16)
C37 0.0528(18) 0.058(2) 0.0501(16) -0.0030(15) -0.0011(12) -0.0011(15)
C38A 0.051(2) 0.052(3) 0.0497(19) -0.0010(17) 0.0004(16) -0.0019(18)
C39A 0.053(2) 0.052(2) 0.049(2) 0.0014(18) -0.0020(17) -0.0034(17)
C38B 0.055(2) 0.056(3) 0.056(2) -0.0017(19) -0.0006(18) -0.0026(19)
C39B 0.059(3) 0.059(3) 0.057(2) -0.0019(19) 0.0000(17) -0.0021(19)
C40 0.0595(18) 0.066(2) 0.0629(17) -0.0054(16) 0.0041(13) 0.0002(15)
C41A 0.070(2) 0.073(3) 0.068(2) -0.0044(18) -0.0001(17) 0.0060(18)
C42A 0.065(2) 0.069(3) 0.067(2) -0.0050(18) 0.0030(17) 0.0069(18)
C41B 0.060(3) 0.061(3) 0.059(2) -0.0012(19) 0.0032(17) -0.0004(19)
C42B 0.057(3) 0.057(3) 0.056(2) 0.0006(18) 0.0033(17) -0.0007(19)
C43 0.0666(19) 0.069(2) 0.0629(18) -0.0050(17) 0.0003(14) 0.0007(17)
C44 0.0649(19) 0.071(2) 0.0656(19) -0.0071(18) 0.0023(16) 0.0019(18)
C45 0.067(2) 0.074(2) 0.0662(19) -0.0079(18) 0.0016(16) 0.0027(18)
C46 0.0635(18) 0.063(2) 0.0585(18) -0.0052(17) 0.0031(14) -0.0020(17)
C47 0.070(2) 0.075(2) 0.0677(19) -0.0050(18) -0.0012(16) 0.0015(18)
C48 0.067(2) 0.073(2) 0.0667(19) -0.0052(18) 0.0007(16) 0.0006(18)
C49 0.0525(18) 0.053(2) 0.0535(18) 0.0024(17) 0.0034(14) 0.0000(17)
O1 0.0243(12) 0.0258(12) 0.0267(12) 0.0004(11) 0.0019(10) 0.0000(10)
O2 0.0338(13) 0.0337(16) 0.0441(17) -0.0035(14) 0.0013(13) -0.0025(12)
O3 0.0306(14) 0.0333(13) 0.0330(16) -0.0005(13) -0.0004(13) -0.0038(11)
O4 0.0387(16) 0.0366(14) 0.0472(18) 0.0026(15) 0.0027(14) 0.0005(13)
O5 0.0344(14) 0.0364(16) 0.0436(18) -0.0040(14) 0.0028(14) -0.0004(13)
O6 0.0674(17) 0.061(2) 0.068(2) 0.0013(17) -0.0056(16) -0.0009(15)
O7 0.0708(18) 0.064(2) 0.075(2) -0.0010(17) -0.0019(17) 0.0026(15)
O8 0.0579(18) 0.0508(17) 0.0473(13) 0.0119(12) 0.0027(15) -0.0029(15)
O9 0.0654(19) 0.0530(14) 0.0499(17) 0.0127(12) 0.0050(15) -0.0025(15)
O10 0.0332(13) 0.0417(16) 0.0305(15) -0.0030(14) -0.0025(11) -0.0008(13)
O11 0.0340(14) 0.0402(17) 0.0341(13) -0.0036(14) -0.0026(11) -0.0050(13)
O12 0.0443(17) 0.0531(19) 0.0445(16) -0.0069(14) 0.0008(14) -0.0019(15)
O13 0.0356(14) 0.0403(17) 0.0381(17) -0.0050(14) 0.0025(13) 0.0008(14)
O14 0.0581(17) 0.064(2) 0.0559(19) -0.0036(16) -0.0009(15) -0.0004(16)
O15 0.0602(17) 0.058(2) 0.0556(19) -0.0029(16) 0.0031(15) 0.0062(15)
Zn1 0.0256(3) 0.0232(3) 0.0269(4) 0.0027(3) -0.0004(3) -0.0003(3)
Zn2 0.0282(3) 0.0254(4) 0.0313(4) 0.0025(3) 0.0027(3) -0.0001(3)
Zn3 0.0245(3) 0.0238(3) 0.0241(3) 0.0024(3) 0.0006(3) -0.0008(3)
Zn4 0.0288(3) 0.0337(4) 0.0256(4) 0.0010(3) 0.0016(3) -0.0010(3)
C51 0.339(8) 0.344(9) 0.339(9) 0.000(4) 0.009(4) 0.004(4)
C50 0.340(8) 0.342(9) 0.338(9) 0.002(4) 0.000(4) -0.001(4)
N1 0.344(8) 0.345(8) 0.344(8) 0.000(2) 0.005(2) 0.0010(19)

loop_
_atom_type_symbol
_atom_type_description
_atom_type_scat_dispersion_real
_atom_type_scat_dispersion_imag
_atom_type_scat_source
C C 0.0033 0.0016 'International Tables Vol C Tables 4.2.6.8 and 6.1.1.4'
H H 0.0000 0.0000 'International Tables Vol C Tables 4.2.6.8 and 6.1.1.4'
N N 0.0061 0.0033 'International Tables Vol C Tables 4.2.6.8 and 6.1.1.4'
O O 0.0106 0.0060 'International Tables Vol C Tables 4.2.6.8 and 6.1.1.4'
Zn Zn 0.2839 1.4301 'International Tables Vol C Tables 4.2.6.8 and 6.1.1.4'

loop_
_geom_angle_atom_site_label_1
_geom_angle_atom_site_label_2
_geom_angle_atom_site_label_3
_geom_angle
_geom_angle_site_symmetry_1
_geom_angle_site_symmetry_3
O2 C1 O3 126.8(5) . .
O2 C1 C2 116.2(5) . .
O3 C1 C2 116.9(5) . .
C7 C2 C3 118.5(5) . .
C7 C2 C1 122.7(5) . .
C3 C2 C1 118.7(6) . .
C4 C3 C2 120.3(6) . .
C4 C3 H3 119.8 . .
C2 C3 H3 119.8 . .
C3 C4 C5 118.7(5) . .
C3 C4 C8 119.1(6) . .
C5 C4 C8 122.1(5) . .
C6 C5 C4 121.9(6) . .
C6 C5 H5 119.1 . .
C4 C5 H5 119.1 . .
C7 C6 C5 118.6(7) . .
C7 C6 C9 121.5(6) . .
C5 C6 C9 119.7(6) . .
C6 C7 C2 121.7(6) . .
C6 C7 H7 119.2 . .
C2 C7 H7 119.2 . .
O5 C8 O4 123.1(5) . .
O5 C8 C4 119.2(5) . .
O4 C8 C4 117.6(5) . .
C14A C9 C10B 91.0(13) . .
C14A C9 C14B 43.8(10) . .
C10B C9 C14B 114.4(16) . .
C14A C9 C10A 107.1(9) . .
C10B C9 C10A 57.2(11) . .
C14B C9 C10A 89.0(12) . .
C14A C9 C6 127.4(8) . .
C10B C9 C6 127.3(13) . .
C14B C9 C6 118.2(12) . .
C10A C9 C6 123.2(7) . .
C11A C10A C9 122.7(10) . .
C11A C10A H10A 118.7 . .
C9 C10A H10A 118.6 . .
C10A C11A C12 123.7(11) . .
C10A C11A H11A 118.4 . .
C12 C11A H11A 117.9 . .
C9 C10B C11B 129(2) . .
C9 C10B H10B 118.0 . .
C11B C10B H10B 112.4 . .
C12 C11B C10B 114(2) . .
C12 C11B H11B 121.8 . .
C10B C11B H11B 123.2 . .
C13A C12 C11B 105.9(14) . .
C13A C12 C11A 117.6(10) . .
C11B C12 C11A 52.0(11) . .
C13A C12 C13B 44.7(10) . .
C11B C12 C13B 120.3(17) . .
C11A C12 C13B 92.2(13) . .
C13A C12 C15 118.5(9) . .
C11B C12 C15 117.8(13) . .
C11A C12 C15 123.1(8) . .
C13B C12 C15 121.9(13) . .
C12 C13A C14A 115.2(11) . .
C12 C13A H13A 122.4 . .
C14A C13A H13A 122.4 . .
C9 C14A C13A 129.9(12) . .
C9 C14A H14A 115.1 . .
C13A C14A H14A 115.1 . .
C12 C13B C14B 123(2) . .
C12 C13B H13B 118.7 . .
C14B C13B H13B 118.7 . .
C9 C14B C13B 116(2) . .
C9 C14B H14B 122.0 . .
C13B C14B H14B 122.0 . .
C20 C15 C16 119.0(9) . .
C20 C15 C12 121.2(8) . .
C16 C15 C12 119.7(8) . .
C17 C16 C15 119.7(8) . .
C17 C16 H16 120.1 . .
C15 C16 H16 120.1 . .
C16 C17 C18 122.1(8) . .
C16 C17 H17 119.0 . .
C18 C17 H17 119.0 . .
C19 C18 C17 117.4(8) . .
C19 C18 C21 123.0(7) . .
C17 C18 C21 119.5(7) . .
C18 C19 C20 121.2(8) . .
C18 C19 H19 119.4 . .
C20 C19 H19 119.4 . .
C19 C20 C15 120.4(8) . .
C19 C20 H20 119.8 . .
C15 C20 H20 119.8 . .
O6 C21 O7 128.2(8) . .
O6 C21 C18 117.0(7) . .
O7 C21 C18 114.8(7) . .
O9 C22 O8 129.0(8) . .
O9 C22 C23 114.6(7) . .
O8 C22 C23 116.4(7) . .
C24 C23 C28 117.7(9) . .
C24 C23 C22 121.5(9) . .
C28 C23 C22 120.8(9) . .
C23 C24 C25 121.2(10) . .
C23 C24 H24 119.4 . .
C25 C24 H24 119.4 . .
C26 C25 C24 119.7(10) . .
C26 C25 H25 120.2 . .
C24 C25 H25 120.2 . .
C25 C26 C27 122.4(10) . .
C25 C26 C26 119.0(13) . 3_666
C27 C26 C26 118.5(13) . 3_666
C26 C27 C28 117.7(10) . .
C26 C27 H27 121.1 . .
C28 C27 H27 121.1 . .
C23 C28 C27 121.2(10) . .
C23 C28 H28 119.4 . .
C27 C28 H28 119.4 . .
O10 C29 O11 126.4(5) . .
O10 C29 C30 119.3(5) . .
O11 C29 C30 114.3(5) . .
C31 C30 C35 120.3(6) . .
C31 C30 C29 118.8(6) . .
C35 C30 C29 120.9(5) . .
C30 C31 C32 119.4(6) . .
C30 C31 H31 120.3 . .
C32 C31 H31 120.3 . .
C33 C32 C31 119.1(6) . .
C33 C32 C36 123.6(6) . .
C31 C32 C36 117.3(6) . .
C34 C33 C32 121.1(6) . .
C34 C33 H33 119.5 . .
C32 C33 H33 119.5 . .
C33 C34 C35 119.4(7) . .
C33 C34 C37 119.3(6) . .
C35 C34 C37 121.2(6) . .
C34 C35 C30 120.5(6) . .
C34 C35 H35 119.8 . .
C30 C35 H35 119.8 . .
O12 C36 O13 124.3(6) . .
O12 C36 C32 118.7(6) . .
O13 C36 C32 116.8(6) . .
C42A C37 C38A 114.5(10) . .
C42A C37 C38B 102.7(13) . .
C38A C37 C38B 51.4(10) . .
C42A C37 C42B 42.7(10) . .
C38A C37 C42B 91.8(11) . .
C38B C37 C42B 117.4(15) . .
C42A C37 C34 122.5(8) . .
C38A C37 C34 122.0(8) . .
C38B C37 C34 119.8(11) . .
C42B C37 C34 122.7(11) . .
C39A C38A C37 125.0(10) . .
C39A C38A H38A 117.7 . .
C37 C38A H38A 117.3 . .
C38A C39A C40 118.7(10) . .
C38A C39A H39A 120.2 . .
C40 C39A H39A 121.0 . .
C39B C38B C37 118(2) . .
C39B C38B H38B 120.9 . .
C37 C38B H38B 121.1 . .
C38B C39B C40 122.9(19) . .
C38B C39B H39B 116.9 . .
C40 C39B H39B 120.1 . .
C41A C40 C39B 96.7(12) . .
C41A C40 C41B 45.8(10) . .
C39B C40 C41B 116.0(15) . .
C41A C40 C39A 117.3(10) . .
C39B C40 C39A 54.3(10) . .
C41B C40 C39A 94.0(12) . .
C41A C40 C43 120.2(9) . .
C39B C40 C43 121.3(11) . .
C41B C40 C43 122.5(12) . .
C39A C40 C43 122.3(8) . .
C40 C41A C42A 118.4(12) . .
C40 C41A H41A 119.6 . .
C42A C41A H41A 120.1 . .
C37 C42A C41A 124.1(12) . .
C37 C42A H42A 117.6 . .
C41A C42A H42A 116.6 . .
C42B C41B C40 122(2) . .
C42B C41B H41B 119.8 . .
C40 C41B H41B 118.4 . .
C41B C42B C37 124(2) . .
C41B C42B H42A 109.6 . .
C37 C42B H42A 86.3 . .
C41B C42B H42B 119.4 . .
C37 C42B H42B 115.8 . .
H42A C42B H42B 83.8 . .
C48 C43 C44 119.5(8) . .
C48 C43 C40 123.0(7) . .
C44 C43 C40 117.5(7) . .
C43 C44 C45 118.1(8) . .
C43 C44 H44 121.0 . .
C45 C44 H44 121.0 . .
C46 C45 C44 121.4(8) . .
C46 C45 H45 119.3 . .
C44 C45 H45 119.3 . .
C45 C46 C47 119.8(8) . .
C45 C46 C49 120.9(7) . .
C47 C46 C49 119.1(7) . .
C48 C47 C46 118.5(8) . .
C48 C47 H47 120.8 . .
C46 C47 H47 120.8 . .
C47 C48 C43 122.2(8) . .
C47 C48 H48 118.9 . .
C43 C48 H48 118.9 . .
O15 C49 O14 123.4(7) . .
O15 C49 C46 119.5(7) . .
O14 C49 C46 117.1(7) . .
Zn2 O1 Zn4 115.03(19) . .
Zn2 O1 Zn1 109.99(17) . .
Zn4 O1 Zn1 109.98(17) . .
Zn2 O1 Zn3 115.24(18) . .
Zn4 O1 Zn3 105.24(16) . .
Zn1 O1 Zn3 100.28(16) . .
C1 O2 Zn2 128.3(4) . .
C1 O3 Zn1 129.2(4) . .
C8 O4 Zn3 140.7(4) . 1_455
C8 O5 Zn2 122.7(4) . 1_455
C21 O6 Zn3 132.8(5) . 2_545
C21 O7 Zn1 113.8(5) . 2_545
C22 O8 Zn2 128.6(5) . .
C22 O9 Zn4 131.5(5) . .
C29 O10 Zn4 126.9(4) . .
C29 O11 Zn3 129.8(4) . .
C36 O12 Zn1 134.2(4) . 1_655
C36 O13 Zn4 116.1(4) . 1_655
C49 O14 Zn3 118.0(5) . 4_676
C49 O15 Zn1 134.7(5) . 4_676
O7 Zn1 O1 119.83(19) 2 .
O7 Zn1 O3 129.94(18) 2 .
O1 Zn1 O3 110.03(15) . .
O7 Zn1 O12 88.8(2) 2 1_455
O1 Zn1 O12 92.44(16) . 1_455
O3 Zn1 O12 84.80(17) . 1_455
O7 Zn1 O15 89.4(2) 2 4_575
O1 Zn1 O15 96.07(17) . 4_575
O3 Zn1 O15 89.63(17) . 4_575
O12 Zn1 O15 171.03(17) 1_455 4_575
O7 Zn1 Zn3 92.38(15) 2 .
O1 Zn1 Zn3 39.88(11) . .
O3 Zn1 Zn3 131.96(11) . .
O12 Zn1 Zn3 122.65(12) 1_455 .
O15 Zn1 Zn3 66.20(13) 4_575 .
O1 Zn2 O5 115.99(16) . 1_655
O1 Zn2 O8 109.58(18) . .
O5 Zn2 O8 104.79(19) 1_655 .
O1 Zn2 O2 112.02(15) . .
O5 Zn2 O2 110.93(17) 1_655 .
O8 Zn2 O2 102.38(18) . .
O14 Zn3 O1 123.31(18) 4_575 .
O14 Zn3 O11 125.50(19) 4_575 .
O1 Zn3 O11 110.42(16) . .
O14 Zn3 O4 91.77(19) 4_575 1_655
O1 Zn3 O4 98.04(16) . 1_655
O11 Zn3 O4 89.18(17) . 1_655
O14 Zn3 O6 86.6(2) 4_575 2
O1 Zn3 O6 88.58(17) . 2
O11 Zn3 O6 86.15(17) . 2
O4 Zn3 O6 172.92(18) 1_655 2
O14 Zn3 Zn1 88.51(15) 4_575 .
O1 Zn3 Zn1 39.85(10) . .
O11 Zn3 Zn1 135.05(12) . .
O4 Zn3 Zn1 121.44(11) 1_655 .
O6 Zn3 Zn1 65.45(13) 2 .
O14 Zn3 Zn4 149.48(15) 4_575 .
O1 Zn3 Zn4 36.74(11) . .
O11 Zn3 Zn4 76.31(12) . .
O4 Zn3 Zn4 111.29(12) 1_655 .
O6 Zn3 Zn4 72.73(14) 2 .
Zn1 Zn3 Zn4 62.72(3) . .
O1 Zn4 O13 119.64(16) . 1_455
O1 Zn4 O10 115.21(16) . .
O13 Zn4 O10 110.24(17) 1_455 .
O1 Zn4 O9 106.10(19) . .
O13 Zn4 O9 100.34(19) 1_455 .
O10 Zn4 O9 102.51(18) . .
O1 Zn4 Zn3 38.02(10) . .
O13 Zn4 Zn3 130.21(13) 1_455 .
O10 Zn4 Zn3 78.53(12) . .
O9 Zn4 Zn3 126.30(15) . .
N1 C51 H51A 104.9 . .
N1 C51 H51B 127.8 . .
H51A C51 H51B 109.4 . .
N1 C51 H51C 94.1 . .
H51A C51 H51C 109.5 . .
H51B C51 H51C 109.5 . .
N1 C50 H50A 109.5 . .
N1 C50 H50B 109.5 . .
H50A C50 H50B 109.5 . .
N1 C50 H50C 109.5 . .
H50A C50 H50C 109.5 . .
H50B C50 H50C 109.5 . .
C51 N1 C50 117.1 . .
C51 N1 H1A 108.0 . .
C50 N1 H1A 108.0 . .
C51 N1 H1B 108.0 . .
C50 N1 H1B 108.0 . .
H1A N1 H1B 107.3 . .

loop_
_geom_bond_atom_site_label_1
_geom_bond_atom_site_label_2
_geom_bond_distance
_geom_bond_site_symmetry_2
C1 O2 1.249(6) .
C1 O3 1.255(7) .
C1 C2 1.509(8) .
C2 C7 1.388(8) .
C2 C3 1.415(8) .
C3 C4 1.374(8) .
C3 H3 0.9500 .
C4 C5 1.395(8) .
C4 C8 1.479(8) .
C5 C6 1.381(9) .
C5 H5 0.9500 .
C6 C7 1.367(8) .
C6 C9 1.449(9) .
C7 H7 0.9500 .
C8 O5 1.264(7) .
C8 O4 1.287(7) .
C9 C14A 1.304(13) .
C9 C10B 1.37(2) .
C9 C14B 1.41(2) .
C9 C10A 1.439(12) .
C10A C11A 1.316(15) .
C10A H10A 0.9599 .
C11A C12 1.374(13) .
C11A H11A 0.9600 .
C10B C11B 1.41(3) .
C10B H10B 0.9601 .
C11B C12 1.33(2) .
C11B H11B 0.9599 .
C12 C13A 1.297(14) .
C12 C13B 1.39(2) .
C12 C15 1.536(11) .
C13A C14A 1.457(16) .
C13A H13A 0.9500 .
C14A H14A 0.9500 .
C13B C14B 1.48(3) .
C13B H13B 0.9500 .
C14B H14B 0.9500 .
C15 C20 1.388(11) .
C15 C16 1.398(11) .
C16 C17 1.359(11) .
C16 H16 0.9500 .
C17 C18 1.406(10) .
C17 H17 0.9500 .
C18 C19 1.381(10) .
C18 C21 1.516(11) .
C19 C20 1.381(11) .
C19 H19 0.9500 .
C20 H20 0.9500 .
C21 O6 1.227(8) .
C21 O7 1.261(8) .
C22 O9 1.220(8) .
C22 O8 1.224(8) .
C22 C23 1.519(11) .
C23 C24 1.357(11) .
C23 C28 1.375(12) .
C24 C25 1.430(12) .
C24 H24 0.9500 .
C25 C26 1.302(12) .
C25 H25 0.9500 .
C26 C27 1.370(13) .
C26 C26 1.535(18) 3_666
C27 C28 1.428(12) .
C27 H27 0.9500 .
C28 H28 0.9500 .
C29 O10 1.238(7) .
C29 O11 1.271(7) .
C29 C30 1.525(8) .
C30 C31 1.352(8) .
C30 C35 1.391(8) .
C31 C32 1.414(8) .
C31 H31 0.9500 .
C32 C33 1.388(8) .
C32 C36 1.498(8) .
C33 C34 1.353(9) .
C33 H33 0.9500 .
C34 C35 1.383(8) .
C34 C37 1.498(9) .
C35 H35 0.9500 .
C36 O12 1.233(7) .
C36 O13 1.283(7) .
C37 C42A 1.311(13) .
C37 C38A 1.373(12) .
C37 C38B 1.39(2) .
C37 C42B 1.43(2) .
C38A C39A 1.341(14) .
C38A H38A 0.9598 .
C39A C40 1.414(13) .
C39A H39A 0.9600 .
C38B C39B 1.39(3) .
C38B H38B 0.9600 .
C39B C40 1.41(2) .
C39B H39B 0.9600 .
C40 C41A 1.372(13) .
C40 C41B 1.41(2) .
C40 C43 1.479(11) .
C41A C42A 1.414(16) .
C41A H41A 0.9601 .
C42A H42A 0.9601 .
C41B C42B 1.28(3) .
C41B H41B 0.9600 .
C42B H42B 0.9601 .
C43 C48 1.375(11) .
C43 C44 1.406(10) .
C44 C45 1.410(10) .
C44 H44 0.9500 .
C45 C46 1.368(10) .
C45 H45 0.9500 .
C46 C47 1.414(10) .
C46 C49 1.498(10) .
C47 C48 1.373(11) .
C47 H47 0.9500 .
C48 H48 0.9500 .
C49 O15 1.227(8) .
C49 O14 1.255(8) .
O1 Zn2 1.902(4) .
O1 Zn4 1.912(4) .
O1 Zn1 1.968(3) .
O1 Zn3 1.969(4) .
O2 Zn2 1.987(4) .
O3 Zn1 1.989(4) .
O4 Zn3 2.076(4) 1_455
O5 Zn2 1.950(4) 1_455
O6 Zn3 2.266(5) 2_545
O7 Zn1 1.957(6) 2_545
O8 Zn2 1.985(5) .
O9 Zn4 2.024(5) .
O10 Zn4 1.965(4) .
O11 Zn3 1.971(4) .
O12 Zn1 2.131(5) 1_655
O13 Zn4 1.944(4) 1_655
O14 Zn3 1.931(5) 4_676
O15 Zn1 2.155(5) 4_676
Zn1 O7 1.957(6) 2
Zn1 O12 2.131(5) 1_455
Zn1 O15 2.155(5) 4_575
Zn1 Zn3 3.0220(10) .
Zn2 O5 1.950(4) 1_655
Zn3 O14 1.931(5) 4_575
Zn3 O4 2.076(4) 1_655
Zn3 O6 2.266(5) 2
Zn3 Zn4 3.0845(12) .
Zn4 O13 1.944(4) 1_455
C51 N1 1.4905 .
C51 H51A 0.9601 .
C51 H51B 0.9601 .
C51 H51C 0.9599 .
C50 N1 1.4982 .
C50 H50A 0.9600 .
C50 H50B 0.9599 .
C50 H50C 0.9602 .
N1 H1A 0.9001 .
N1 H1B 0.8999 .

loop_
_geom_torsion_atom_site_label_1
_geom_torsion_atom_site_label_2
_geom_torsion_atom_site_label_3
_geom_torsion_atom_site_label_4
_geom_torsion
_geom_torsion_site_symmetry_1
_geom_torsion_site_symmetry_4
O2 C1 C2 C7 -18.1(9) . .
O3 C1 C2 C7 163.9(6) . .
O2 C1 C2 C3 160.3(6) . .
O3 C1 C2 C3 -17.7(9) . .
C7 C2 C3 C4 3.0(9) . .
C1 C2 C3 C4 -175.4(6) . .
C2 C3 C4 C5 -4.6(9) . .
C2 C3 C4 C8 172.7(6) . .
C3 C4 C5 C6 0.7(10) . .
C8 C4 C5 C6 -176.5(6) . .
C4 C5 C6 C7 4.8(10) . .
C4 C5 C6 C9 178.9(6) . .
C5 C6 C7 C2 -6.4(10) . .
C9 C6 C7 C2 179.5(7) . .
C3 C2 C7 C6 2.6(10) . .
C1 C2 C7 C6 -179.0(6) . .
C3 C4 C8 O5 -170.2(6) . .
C5 C4 C8 O5 7.0(9) . .
C3 C4 C8 O4 14.2(9) . .
C5 C4 C8 O4 -168.6(6) . .
C7 C6 C9 C14A 13.9(15) . .
C5 C6 C9 C14A -160.1(10) . .
C7 C6 C9 C10B 141.5(14) . .
C5 C6 C9 C10B -32.5(17) . .
C7 C6 C9 C14B -37.8(15) . .
C5 C6 C9 C14B 148.2(13) . .
C7 C6 C9 C10A -146.9(9) . .
C5 C6 C9 C10A 39.1(12) . .
C14A C9 C10A C11A 16.6(16) . .
C10B C9 C10A C11A -63.2(16) . .
C14B C9 C10A C11A 57.1(16) . .
C6 C9 C10A C11A -179.3(10) . .
C9 C10A C11A C12 -2.1(19) . .
C14A C9 C10B C11B -51(3) . .
C14B C9 C10B C11B -13(3) . .
C10A C9 C10B C11B 59(2) . .
C6 C9 C10B C11B 168.0(18) . .
C9 C10B C11B C12 21(3) . .
C10B C11B C12 C13A 35(2) . .
C10B C11B C12 C11A -78(2) . .
C10B C11B C12 C13B -12(3) . .
C10B C11B C12 C15 170.1(15) . .
C10A C11A C12 C13A -11.0(18) . .
C10A C11A C12 C11B 78.1(18) . .
C10A C11A C12 C13B -49.5(17) . .
C10A C11A C12 C15 179.5(11) . .
C11B C12 C13A C14A -47.8(18) . .
C11A C12 C13A C14A 7.3(17) . .
C13B C12 C13A C14A 69.5(18) . .
C15 C12 C13A C14A 177.3(10) . .
C10B C9 C14A C13A 34(2) . .
C14B C9 C14A C13A -91(2) . .
C10A C9 C14A C13A -21.6(19) . .
C6 C9 C14A C13A 175.1(12) . .
C12 C13A C14A C9 11(2) . .
C13A C12 C13B C14B -84(3) . .
C11B C12 C13B C14B -2(3) . .
C11A C12 C13B C14B 45(2) . .
C15 C12 C13B C14B 176.4(16) . .
C14A C9 C14B C13B 60.6(19) . .
C10B C9 C14B C13B -3(2) . .
C10A C9 C14B C13B -55.7(19) . .
C6 C9 C14B C13B 176.5(15) . .
C12 C13B C14B C9 10(3) . .
C13A C12 C15 C20 -18.4(15) . .
C11B C12 C15 C20 -148.1(15) . .
C11A C12 C15 C20 151.1(10) . .
C13B C12 C15 C20 33.7(18) . .
C13A C12 C15 C16 165.4(11) . .
C11B C12 C15 C16 35.7(17) . .
C11A C12 C15 C16 -25.2(14) . .
C13B C12 C15 C16 -142.5(14) . .
C20 C15 C16 C17 -1.6(14) . .
C12 C15 C16 C17 174.7(8) . .
C15 C16 C17 C18 4.4(14) . .
C16 C17 C18 C19 -3.1(14) . .
C16 C17 C18 C21 174.8(8) . .
C17 C18 C19 C20 -0.9(13) . .
C21 C18 C19 C20 -178.8(8) . .
C18 C19 C20 C15 3.6(14) . .
C16 C15 C20 C19 -2.3(14) . .
C12 C15 C20 C19 -178.6(8) . .
C19 C18 C21 O6 -172.7(8) . .
C17 C18 C21 O6 9.5(12) . .
C19 C18 C21 O7 8.4(12) . .
C17 C18 C21 O7 -169.4(8) . .
O9 C22 C23 C24 178.2(7) . .
O8 C22 C23 C24 -0.2(12) . .
O9 C22 C23 C28 2.6(11) . .
O8 C22 C23 C28 -175.9(8) . .
C28 C23 C24 C25 -5.2(13) . .
C22 C23 C24 C25 179.0(7) . .
C23 C24 C25 C26 2.9(14) . .
C24 C25 C26 C27 0.4(16) . .
C24 C25 C26 C26 177.1(10) . 3_666
C25 C26 C27 C28 -1.1(16) . .
C26 C26 C27 C28 -177.9(10) 3_666 .
C24 C23 C28 C27 4.4(14) . .
C22 C23 C28 C27 -179.8(8) . .
C26 C27 C28 C23 -1.3(14) . .
O10 C29 C30 C31 159.0(6) . .
O11 C29 C30 C31 -19.6(9) . .
O10 C29 C30 C35 -20.3(9) . .
O11 C29 C30 C35 161.2(6) . .
C35 C30 C31 C32 4.8(10) . .
C29 C30 C31 C32 -174.5(6) . .
C30 C31 C32 C33 -6.6(10) . .
C30 C31 C32 C36 174.3(6) . .
C31 C32 C33 C34 3.7(10) . .
C36 C32 C33 C34 -177.3(6) . .
C32 C33 C34 C35 1.0(11) . .
C32 C33 C34 C37 178.4(7) . .
C33 C34 C35 C30 -3.0(10) . .
C37 C34 C35 C30 179.8(6) . .
C31 C30 C35 C34 0.0(10) . .
C29 C30 C35 C34 179.2(6) . .
C33 C32 C36 O12 175.7(6) . .
C31 C32 C36 O12 -5.2(9) . .
C33 C32 C36 O13 -0.5(10) . .
C31 C32 C36 O13 178.5(6) . .
C33 C34 C37 C42A 159.2(10) . .
C35 C34 C37 C42A -23.6(13) . .
C33 C34 C37 C38A -33.1(12) . .
C35 C34 C37 C38A 144.1(8) . .
C33 C34 C37 C38B 27.6(14) . .
C35 C34 C37 C38B -155.2(12) . .
C33 C34 C37 C42B -149.6(13) . .
C35 C34 C37 C42B 27.7(16) . .
C42A C37 C38A C39A -7.2(16) . .
C38B C37 C38A C39A 79.6(17) . .
C42B C37 C38A C39A -44.7(15) . .
C34 C37 C38A C39A -175.8(9) . .
C37 C38A C39A C40 -5.1(17) . .
C42A C37 C38B C39B 40(2) . .
C38A C37 C38B C39B -71(2) . .
C42B C37 C38B C39B -3(3) . .
C34 C37 C38B C39B 179.9(16) . .
C37 C38B C39B C40 3(3) . .
C38B C39B C40 C41A -48(2) . .
C38B C39B C40 C41B -5(3) . .
C38B C39B C40 C39A 71(2) . .
C38B C39B C40 C43 -179.9(17) . .
C38A C39A C40 C41A 9.5(15) . .
C38A C39A C40 C39B -68.5(15) . .
C38A C39A C40 C41B 50.9(15) . .
C38A C39A C40 C43 -176.2(9) . .
C39B C40 C41A C42A 51.1(17) . .
C41B C40 C41A C42A -68.9(18) . .
C39A C40 C41A C42A -2.0(17) . .
C43 C40 C41A C42A -176.5(10) . .
C38A C37 C42A C41A 15.5(18) . .
C38B C37 C42A C41A -37.7(18) . .
C42B C37 C42A C41A 79.2(19) . .
C34 C37 C42A C41A -176.0(11) . .
C40 C41A C42A C37 -11(2) . .
C41A C40 C41B C42B 79(3) . .
C39B C40 C41B C42B 6(3) . .
C39A C40 C41B C42B -46(2) . .
C43 C40 C41B C42B -179.1(19) . .
C40 C41B C42B C37 -6(4) . .
C42A C37 C42B C41B -75(3) . .
C38A C37 C42B C41B 51(3) . .
C38B C37 C42B C41B 4(3) . .
C34 C37 C42B C41B -178.7(19) . .
C41A C40 C43 C48 18.6(14) . .
C39B C40 C43 C48 139.4(14) . .
C41B C40 C43 C48 -35.6(17) . .
C39A C40 C43 C48 -155.6(9) . .
C41A C40 C43 C44 -159.3(10) . .
C39B C40 C43 C44 -38.5(16) . .
C41B C40 C43 C44 146.5(14) . .
C39A C40 C43 C44 26.5(13) . .
C48 C43 C44 C45 6.6(13) . .
C40 C43 C44 C45 -175.5(8) . .
C43 C44 C45 C46 -4.4(13) . .
C44 C45 C46 C47 3.2(13) . .
C44 C45 C46 C49 178.4(8) . .
C45 C46 C47 C48 -4.3(13) . .
C49 C46 C47 C48 -179.6(8) . .
C46 C47 C48 C43 6.8(14) . .
C44 C43 C48 C47 -8.0(14) . .
C40 C43 C48 C47 174.1(8) . .
C45 C46 C49 O15 175.7(8) . .
C47 C46 C49 O15 -9.0(12) . .
C45 C46 C49 O14 -5.9(12) . .
C47 C46 C49 O14 169.3(7) . .
O3 C1 O2 Zn2 22.4(9) . .
C2 C1 O2 Zn2 -155.4(4) . .
O2 C1 O3 Zn1 -19.1(9) . .
C2 C1 O3 Zn1 158.8(4) . .
O5 C8 O4 Zn3 13.8(10) . 1_455
C4 C8 O4 Zn3 -170.7(4) . 1_455
O4 C8 O5 Zn2 -23.0(8) . 1_455
C4 C8 O5 Zn2 161.6(4) . 1_455
O7 C21 O6 Zn3 29.7(13) . 2_545
C18 C21 O6 Zn3 -149.0(6) . 2_545
O6 C21 O7 Zn1 -1.4(11) . 2_545
C18 C21 O7 Zn1 177.4(5) . 2_545
O9 C22 O8 Zn2 0.1(12) . .
C23 C22 O8 Zn2 178.3(4) . .
O8 C22 O9 Zn4 3.6(12) . .
C23 C22 O9 Zn4 -174.6(4) . .
O11 C29 O10 Zn4 18.3(9) . .
C30 C29 O10 Zn4 -160.1(4) . .
O10 C29 O11 Zn3 -6.8(10) . .
C30 C29 O11 Zn3 171.7(4) . .
O13 C36 O12 Zn1 -37.3(10) . 1_655
C32 C36 O12 Zn1 146.7(5) . 1_655
O12 C36 O13 Zn4 -10.1(9) . 1_655
C32 C36 O13 Zn4 165.9(4) . 1_655
O15 C49 O14 Zn3 0.6(10) . 4_676
C46 C49 O14 Zn3 -177.7(5) . 4_676
O14 C49 O15 Zn1 -33.3(12) . 4_676
C46 C49 O15 Zn1 144.9(6) . 4_676
Zn2 O1 Zn1 O7 -174.1(2) . 2
Zn4 O1 Zn1 O7 58.2(3) . 2
Zn3 O1 Zn1 O7 -52.3(3) . 2
Zn2 O1 Zn1 O3 10.5(2) . .
Zn4 O1 Zn1 O3 -117.16(19) . .
Zn3 O1 Zn1 O3 132.34(16) . .
Zn2 O1 Zn1 O12 95.87(19) . 1_455
Zn4 O1 Zn1 O12 -31.8(2) . 1_455
Zn3 O1 Zn1 O12 -142.31(18) . 1_455
Zn2 O1 Zn1 O15 -81.3(2) . 4_575
Zn4 O1 Zn1 O15 151.0(2) . 4_575
Zn3 O1 Zn1 O15 40.52(19) . 4_575
Zn2 O1 Zn1 Zn3 -121.8(3) . .
Zn4 O1 Zn1 Zn3 110.5(2) . .
C1 O3 Zn1 O7 -174.0(5) . 2
C1 O3 Zn1 O1 0.8(5) . .
C1 O3 Zn1 O12 -89.9(5) . 1_455
C1 O3 Zn1 O15 97.1(5) . 4_575
C1 O3 Zn1 Zn3 40.4(6) . .
Zn4 O1 Zn2 O5 -115.1(2) . 1_655
Zn1 O1 Zn2 O5 120.11(19) . 1_655
Zn3 O1 Zn2 O5 7.7(3) . 1_655
Zn4 O1 Zn2 O8 3.3(2) . .
Zn1 O1 Zn2 O8 -121.5(2) . .
Zn3 O1 Zn2 O8 126.0(2) . .
Zn4 O1 Zn2 O2 116.20(19) . .
Zn1 O1 Zn2 O2 -8.6(2) . .
Zn3 O1 Zn2 O2 -121.1(2) . .
C22 O8 Zn2 O1 -3.7(6) . .
C22 O8 Zn2 O5 121.4(6) . 1_655
C22 O8 Zn2 O2 -122.7(6) . .
C1 O2 Zn2 O1 -6.7(5) . .
C1 O2 Zn2 O5 -138.1(5) . 1_655
C1 O2 Zn2 O8 110.6(5) . .
Zn2 O1 Zn3 O14 84.7(3) . 4_575
Zn4 O1 Zn3 O14 -147.5(2) . 4_575
Zn1 O1 Zn3 O14 -33.3(3) . 4_575
Zn2 O1 Zn3 O11 -104.9(2) . .
Zn4 O1 Zn3 O11 22.9(2) . .
Zn1 O1 Zn3 O11 137.11(17) . .
Zn2 O1 Zn3 O4 -12.8(2) . 1_655
Zn4 O1 Zn3 O4 115.07(18) . 1_655
Zn1 O1 Zn3 O4 -130.76(17) . 1_655
Zn2 O1 Zn3 O6 169.8(2) . 2
Zn4 O1 Zn3 O6 -62.41(19) . 2
Zn1 O1 Zn3 O6 51.75(18) . 2
Zn2 O1 Zn3 Zn1 118.0(3) . .
Zn4 O1 Zn3 Zn1 -114.2(2) . .
Zn2 O1 Zn3 Zn4 -127.8(3) . .
Zn1 O1 Zn3 Zn4 114.2(2) . .
C29 O11 Zn3 O14 153.3(5) . 4_575
C29 O11 Zn3 O1 -16.9(5) . .
C29 O11 Zn3 O4 -115.2(5) . 1_655
C29 O11 Zn3 O6 70.2(5) . 2
C29 O11 Zn3 Zn1 21.2(6) . .
C29 O11 Zn3 Zn4 -3.0(5) . .
O7 Zn1 Zn3 O14 -70.7(2) 2 4_575
O1 Zn1 Zn3 O14 152.7(2) . 4_575
O3 Zn1 Zn3 O14 83.6(2) . 4_575
O12 Zn1 Zn3 O14 -160.8(2) 1_455 4_575
O15 Zn1 Zn3 O14 17.6(2) 4_575 4_575
O7 Zn1 Zn3 O1 136.6(2) 2 .
O3 Zn1 Zn3 O1 -69.0(2) . .
O12 Zn1 Zn3 O1 46.5(2) 1_455 .
O15 Zn1 Zn3 O1 -135.1(2) 4_575 .
O7 Zn1 Zn3 O11 72.1(2) 2 .
O1 Zn1 Zn3 O11 -64.5(2) . .
O3 Zn1 Zn3 O11 -133.6(2) . .
O12 Zn1 Zn3 O11 -18.0(2) 1_455 .
O15 Zn1 Zn3 O11 160.4(2) 4_575 .
O7 Zn1 Zn3 O4 -161.8(2) 2 1_655
O1 Zn1 Zn3 O4 61.5(2) . 1_655
O3 Zn1 Zn3 O4 -7.5(2) . 1_655
O12 Zn1 Zn3 O4 108.0(2) 1_455 1_655
O15 Zn1 Zn3 O4 -73.6(2) 4_575 1_655
O7 Zn1 Zn3 O6 16.3(2) 2 2
O1 Zn1 Zn3 O6 -120.3(2) . 2
O3 Zn1 Zn3 O6 170.6(2) . 2
O12 Zn1 Zn3 O6 -73.8(2) 1_455 2
O15 Zn1 Zn3 O6 104.6(2) 4_575 2
O7 Zn1 Zn3 Zn4 98.74(17) 2 .
O1 Zn1 Zn3 Zn4 -37.88(17) . .
O3 Zn1 Zn3 Zn4 -106.92(16) . .
O12 Zn1 Zn3 Zn4 8.62(15) 1_455 .
O15 Zn1 Zn3 Zn4 -172.97(15) 4_575 .
Zn2 O1 Zn4 O13 -113.5(2) . 1_455
Zn1 O1 Zn4 O13 11.4(3) . 1_455
Zn3 O1 Zn4 O13 118.57(19) . 1_455
Zn2 O1 Zn4 O10 111.5(2) . .
Zn1 O1 Zn4 O10 -123.71(18) . .
Zn3 O1 Zn4 O10 -16.5(2) . .
Zn2 O1 Zn4 O9 -1.2(2) . .
Zn1 O1 Zn4 O9 123.6(2) . .
Zn3 O1 Zn4 O9 -129.15(19) . .
Zn2 O1 Zn4 Zn3 128.0(3) . .
Zn1 O1 Zn4 Zn3 -107.2(2) . .
C29 O10 Zn4 O1 -4.1(5) . .
C29 O10 Zn4 O13 -143.3(5) . 1_455
C29 O10 Zn4 O9 110.6(5) . .
C29 O10 Zn4 Zn3 -14.4(5) . .
C22 O9 Zn4 O1 -2.7(7) . .
C22 O9 Zn4 O13 122.4(6) . 1_455
C22 O9 Zn4 O10 -124.0(6) . .
C22 O9 Zn4 Zn3 -39.1(7) . .
O14 Zn3 Zn4 O1 62.3(4) 4_575 .
O11 Zn3 Zn4 O1 -157.9(2) . .
O4 Zn3 Zn4 O1 -74.3(2) 1_655 .
O6 Zn3 Zn4 O1 111.9(2) 2 .
Zn1 Zn3 Zn4 O1 41.13(17) . .
O14 Zn3 Zn4 O13 -26.0(3) 4_575 1_455
O1 Zn3 Zn4 O13 -88.3(2) . 1_455
O11 Zn3 Zn4 O13 113.8(2) . 1_455
O4 Zn3 Zn4 O13 -162.56(19) 1_655 1_455
O6 Zn3 Zn4 O13 23.6(2) 2 1_455
Zn1 Zn3 Zn4 O13 -47.17(16) . 1_455
O14 Zn3 Zn4 O10 -132.9(3) 4_575 .
O1 Zn3 Zn4 O10 164.8(2) . .
O11 Zn3 Zn4 O10 6.89(17) . .
O4 Zn3 Zn4 O10 90.53(17) 1_655 .
O6 Zn3 Zn4 O10 -83.30(18) 2 .
Zn1 Zn3 Zn4 O10 -154.07(12) . .
O14 Zn3 Zn4 O9 129.9(3) 4_575 .
O1 Zn3 Zn4 O9 67.6(2) . .
O11 Zn3 Zn4 O9 -90.3(2) . .
O4 Zn3 Zn4 O9 -6.7(2) 1_655 .
O6 Zn3 Zn4 O9 179.5(2) 2 .
Zn1 Zn3 Zn4 O9 108.73(17) . .

loop_
_platon_squeeze_void_nr
_platon_squeeze_void_average_x
_platon_squeeze_void_average_y
_platon_squeeze_void_average_z
_platon_squeeze_void_volume
_platon_squeeze_void_count_electrons
_platon_squeeze_void_content
1 0.158 -0.002 -0.016 9385 3895 ' '
